data_4108216
loop_
_publ_author_name
'Rajshekhar Ghosh'
'Thomas J. Emge'
'Karsten Krogh-Jespersen'
'Alan S. Goldman'

_publ_contact_author_address
; 
 Department of Chemistry and Chemical Biology
 Rutgers, The State University of New Jersey
 610 Taylor Road
 Piscataway, New Jersey  08854-8087  U.S.A. 
;
_publ_contact_author_email alan.goldman@rutgers.edu
_publ_contact_author_name 'Alan S. Goldman'
_publ_section_title
;
 Combined Experimental and Computational Studies on Carbon-Carbon
 Reductive Elimination from Bis(hydrocarbyl) Complexes of (PCP)Ir
;
_journal_name_full 'Journal of the American Chemical Society'
_journal_page_first 11317
_journal_page_last 11327
_journal_paper_doi 10.1021/ja800434r
_journal_volume 130
_journal_year 2008
_chemical_formula_sum 'C41 H53 Ir O P2'
_chemical_formula_weight 815.97
_chemical_name_systematic
; 
 ? 
;
_space_group_IT_number 2
_symmetry_cell_setting triclinic
_symmetry_space_group_name_Hall '-P 1'
_symmetry_space_group_name_H-M 'P -1'
_atom_sites_solution_hydrogens geom
_atom_sites_solution_primary direct
_atom_sites_solution_secondary difmap
_audit_creation_method SHELXL-97
_cell_angle_alpha 92.034(1)
_cell_angle_beta 94.130(1)
_cell_angle_gamma 108.557(1)
_cell_formula_units_Z 2
_cell_length_a 11.7586(7)
_cell_length_b 12.5994(8)
_cell_length_c 13.1209(8)
_cell_measurement_reflns_used 9081
_cell_measurement_temperature 100(2)
_cell_measurement_theta_max 30.71
_cell_measurement_theta_min 2.24
_cell_volume 1834.5(2)
_computing_cell_refinement 'Bruker SMART'
_computing_data_collection 'Bruker SMART'
_computing_data_reduction 'Bruker SAINT'
_computing_molecular_graphics 'Bruker SHELXTL'
_computing_publication_material 'Bruker SHELXTL'
_computing_structure_refinement 'SHELXL-97 (Sheldrick, 1997)'
_computing_structure_solution 'SHELXS-97 (Sheldrick, 1990)'
_diffrn_ambient_temperature 100(2)
_diffrn_measured_fraction_theta_full 0.981
_diffrn_measured_fraction_theta_max 0.981
_diffrn_measurement_device_type 'CCD area detector'
_diffrn_measurement_method 'phi and omega scans'
_diffrn_radiation_monochromator graphite
_diffrn_radiation_source 'fine-focus sealed tube'
_diffrn_radiation_type MoK\a
_diffrn_radiation_wavelength 0.71073
_diffrn_reflns_av_R_equivalents 0.0264
_diffrn_reflns_av_sigmaI/netI 0.0370
_diffrn_reflns_limit_h_max 16
_diffrn_reflns_limit_h_min -16
_diffrn_reflns_limit_k_max 18
_diffrn_reflns_limit_k_min -17
_diffrn_reflns_limit_l_max 18
_diffrn_reflns_limit_l_min -18
_diffrn_reflns_number 22702
_diffrn_reflns_theta_full 30.72
_diffrn_reflns_theta_max 30.72
_diffrn_reflns_theta_min 1.83
_diffrn_standards_decay_% 0
_diffrn_standards_interval_time 0
_diffrn_standards_number 0
_exptl_absorpt_coefficient_mu 3.757
_exptl_absorpt_correction_T_max 0.9999
_exptl_absorpt_correction_T_min 0.6816
_exptl_absorpt_correction_type multi-scan
_exptl_absorpt_process_details 'Bruker SAINT (SADABS)'
_exptl_crystal_colour colourless
_exptl_crystal_density_diffrn 1.477
_exptl_crystal_description lathe
_exptl_crystal_F_000 828
_exptl_crystal_size_max 0.15
_exptl_crystal_size_mid 0.12
_exptl_crystal_size_min 0.08
_refine_diff_density_max 3.566
_refine_diff_density_min -2.732
_refine_diff_density_rms 0.157
_refine_ls_extinction_method none
_refine_ls_goodness_of_fit_ref 1.007
_refine_ls_hydrogen_treatment constr
_refine_ls_matrix_type full
_refine_ls_number_parameters 418
_refine_ls_number_reflns 11197
_refine_ls_number_restraints 0
_refine_ls_restrained_S_all 1.007
_refine_ls_R_factor_all 0.0306
_refine_ls_R_factor_gt 0.0276
_refine_ls_shift/su_max 0.001
_refine_ls_shift/su_mean 0.000
_refine_ls_structure_factor_coef Fsqd
_refine_ls_weighting_details 'calc w=1/[\s^2^(Fo^2^)+(0.0480P)^2^+1.2000P] where P=(Fo^2^+2Fc^2^)/3'
_refine_ls_weighting_scheme calc
_refine_ls_wR_factor_gt 0.0721
_refine_ls_wR_factor_ref 0.0740
_reflns_number_gt 10408
_reflns_number_total 11197
_reflns_threshold_expression >2sigma(I)
_cod_data_source_file ja800434r-file004.cif
_cod_data_source_block ircoccp2
_cod_database_code 4108216

loop_
_symmetry_equiv_pos_as_xyz
'x, y, z'
'-x, -y, -z'

loop_
_atom_site_label
_atom_site_type_symbol
_atom_site_fract_x
_atom_site_fract_y
_atom_site_fract_z
_atom_site_U_iso_or_equiv
_atom_site_adp_type
_atom_site_occupancy
_atom_site_symmetry_multiplicity
_atom_site_calc_flag
_atom_site_refinement_flags
Ir1 Ir 0.466566(7) 0.247863(7) 0.241422(6) 0.01085(3) Uani 1 1 d .
P1 P 0.31070(5) 0.24780(5) 0.11196(5) 0.01324(11) Uani 1 1 d .
P2 P 0.63161(6) 0.31678(5) 0.37057(5) 0.01253(11) Uani 1 1 d .
C1 C 0.4874(2) 0.4186(2) 0.24584(18) 0.0130(4) Uani 1 1 d .
C2 C 0.4439(2) 0.4662(2) 0.16279(18) 0.0131(4) Uani 1 1 d .
C3 C 0.4578(2) 0.5804(2) 0.16596(19) 0.0165(4) Uani 1 1 d .
H3 H 0.4276 0.6106 0.1107 0.020 Uiso 1 1 calc R
C4 C 0.5169(2) 0.6493(2) 0.2517(2) 0.0178(5) Uani 1 1 d .
H4 H 0.5261 0.7255 0.2537 0.021 Uiso 1 1 calc R
C5 C 0.5621(2) 0.6044(2) 0.33444(19) 0.0165(4) Uani 1 1 d .
H5 H 0.6024 0.6506 0.3914 0.020 Uiso 1 1 calc R
C6 C 0.5467(2) 0.4893(2) 0.33197(18) 0.0138(4) Uani 1 1 d .
C7 C 0.3804(2) 0.3899(2) 0.06983(18) 0.0148(4) Uani 1 1 d .
H7A H 0.4377 0.3888 0.0205 0.018 Uiso 1 1 calc R
H7B H 0.3191 0.4171 0.0374 0.018 Uiso 1 1 calc R
C8 C 0.5961(2) 0.4391(2) 0.42104(18) 0.0143(4) Uani 1 1 d .
H8A H 0.5369 0.4166 0.4706 0.017 Uiso 1 1 calc R
H8B H 0.6681 0.4939 0.4547 0.017 Uiso 1 1 calc R
C9 C 0.2778(2) 0.1489(2) -0.0072(2) 0.0189(5) Uani 1 1 d .
C10 C 0.2367(3) 0.2012(3) -0.1017(2) 0.0250(6) Uani 1 1 d .
H10A H 0.2280 0.1520 -0.1614 0.037 Uiso 1 1 calc R
H10B H 0.2958 0.2723 -0.1107 0.037 Uiso 1 1 calc R
H10C H 0.1609 0.2119 -0.0918 0.037 Uiso 1 1 calc R
C11 C 0.3899(2) 0.1198(3) -0.0337(2) 0.0236(6) Uani 1 1 d .
H11A H 0.4198 0.0886 0.0240 0.035 Uiso 1 1 calc R
H11B H 0.4510 0.1865 -0.0504 0.035 Uiso 1 1 calc R
H11C H 0.3691 0.0661 -0.0913 0.035 Uiso 1 1 calc R
C12 C 0.1813(3) 0.0378(2) 0.0112(2) 0.0242(6) Uani 1 1 d .
H12A H 0.1760 -0.0165 -0.0437 0.036 Uiso 1 1 calc R
H12B H 0.1048 0.0497 0.0139 0.036 Uiso 1 1 calc R
H12C H 0.2026 0.0107 0.0749 0.036 Uiso 1 1 calc R
C13 C 0.1612(2) 0.2509(2) 0.1560(2) 0.0164(4) Uani 1 1 d .
C14 C 0.0730(2) 0.2622(3) 0.0671(2) 0.0215(5) Uani 1 1 d .
H14A H 0.0059 0.2776 0.0944 0.032 Uiso 1 1 calc R
H14B H 0.0447 0.1935 0.0250 0.032 Uiso 1 1 calc R
H14C H 0.1137 0.3225 0.0267 0.032 Uiso 1 1 calc R
C15 C 0.1855(2) 0.3562(2) 0.2287(2) 0.0180(5) Uani 1 1 d .
H15A H 0.2156 0.4222 0.1914 0.027 Uiso 1 1 calc R
H15B H 0.2441 0.3561 0.2835 0.027 Uiso 1 1 calc R
H15C H 0.1120 0.3560 0.2563 0.027 Uiso 1 1 calc R
C16 C 0.0976(2) 0.1451(2) 0.2114(2) 0.0205(5) Uani 1 1 d .
H16A H 0.0441 0.1618 0.2567 0.031 Uiso 1 1 calc R
H16B H 0.1567 0.1216 0.2503 0.031 Uiso 1 1 calc R
H16C H 0.0525 0.0862 0.1619 0.031 Uiso 1 1 calc R
C17 C 0.6453(2) 0.2322(2) 0.48451(19) 0.0173(5) Uani 1 1 d .
C18 C 0.5191(3) 0.1609(2) 0.5125(2) 0.0199(5) Uani 1 1 d .
H18A H 0.4772 0.1112 0.4550 0.030 Uiso 1 1 calc R
H18B H 0.4742 0.2095 0.5303 0.030 Uiso 1 1 calc R
H18C H 0.5277 0.1177 0.5697 0.030 Uiso 1 1 calc R
C19 C 0.7062(3) 0.3077(2) 0.5812(2) 0.0206(5) Uani 1 1 d .
H19A H 0.7085 0.2619 0.6377 0.031 Uiso 1 1 calc R
H19B H 0.6611 0.3569 0.5969 0.031 Uiso 1 1 calc R
H19C H 0.7868 0.3515 0.5693 0.031 Uiso 1 1 calc R
C20 C 0.7133(3) 0.1497(2) 0.4603(2) 0.0232(5) Uani 1 1 d .
H20A H 0.7954 0.1908 0.4507 0.035 Uiso 1 1 calc R
H20B H 0.6758 0.1047 0.3990 0.035 Uiso 1 1 calc R
H20C H 0.7110 0.1021 0.5162 0.035 Uiso 1 1 calc R
C21 C 0.7870(2) 0.3771(2) 0.32352(19) 0.0168(5) Uani 1 1 d .
C22 C 0.7866(2) 0.4757(2) 0.2567(2) 0.0184(5) Uani 1 1 d .
H22A H 0.7799 0.5367 0.2991 0.028 Uiso 1 1 calc R
H22B H 0.7195 0.4515 0.2056 0.028 Uiso 1 1 calc R
H22C H 0.8602 0.5000 0.2240 0.028 Uiso 1 1 calc R
C23 C 0.8875(2) 0.4276(3) 0.4106(2) 0.0228(5) Uani 1 1 d .
H23A H 0.9618 0.4641 0.3818 0.034 Uiso 1 1 calc R
H23B H 0.8969 0.3689 0.4517 0.034 Uiso 1 1 calc R
H23C H 0.8663 0.4813 0.4524 0.034 Uiso 1 1 calc R
C24 C 0.8208(3) 0.2860(3) 0.2621(2) 0.0210(5) Uani 1 1 d .
H24A H 0.7491 0.2326 0.2286 0.031 Uiso 1 1 calc R
H24B H 0.8604 0.2484 0.3079 0.031 Uiso 1 1 calc R
H24C H 0.8739 0.3205 0.2118 0.031 Uiso 1 1 calc R
C25 C 0.4508(2) 0.0911(2) 0.2404(2) 0.0179(5) Uani 1 1 d .
O1 O 0.4435(2) -0.00127(18) 0.24251(18) 0.0312(5) Uani 1 1 d .
C26 C 0.5798(2) 0.2738(2) 0.12658(19) 0.0143(4) Uani 1 1 d .
C27 C 0.6489(2) 0.2880(2) 0.06041(19) 0.0159(4) Uani 1 1 d .
C28 C 0.7330(2) 0.2992(2) -0.01584(19) 0.0143(4) Uani 1 1 d .
C29 C 0.7278(3) 0.2062(2) -0.0807(2) 0.0199(5) Uani 1 1 d .
H29 H 0.6699 0.1372 -0.0740 0.024 Uiso 1 1 calc R
C30 C 0.8086(3) 0.2164(2) -0.1549(2) 0.0235(6) Uani 1 1 d .
H30 H 0.8039 0.1543 -0.1975 0.028 Uiso 1 1 calc R
C31 C 0.8963(3) 0.3184(3) -0.1663(2) 0.0207(5) Uani 1 1 d .
H31 H 0.9507 0.3246 -0.2155 0.025 Uiso 1 1 calc R
C32 C 0.9018(2) 0.4116(2) -0.1030(2) 0.0195(5) Uani 1 1 d .
H32 H 0.9595 0.4804 -0.1108 0.023 Uiso 1 1 calc R
C33 C 0.8213(2) 0.4019(2) -0.0283(2) 0.0177(5) Uani 1 1 d .
H33 H 0.8261 0.4644 0.0138 0.021 Uiso 1 1 calc R
C34 C 0.3530(2) 0.2319(2) 0.35555(19) 0.0146(4) Uani 1 1 d .
C35 C 0.2822(2) 0.2186(2) 0.4204(2) 0.0165(4) Uani 1 1 d .
C36 C 0.1948(2) 0.1938(2) 0.49463(19) 0.0150(4) Uani 1 1 d .
C37 C 0.1783(3) 0.0991(3) 0.5518(2) 0.0274(6) Uani 1 1 d .
H37 H 0.2248 0.0528 0.5415 0.033 Uiso 1 1 calc R
C38 C 0.0941(4) 0.0732(3) 0.6232(3) 0.0360(8) Uani 1 1 d .
H38 H 0.0845 0.0100 0.6605 0.043 Uiso 1 1 calc R
C39 C 0.0236(3) 0.1416(3) 0.6393(2) 0.0305(7) Uani 1 1 d .
H39 H -0.0333 0.1242 0.6870 0.037 Uiso 1 1 calc R
C40 C 0.0391(3) 0.2356(3) 0.5837(2) 0.0253(6) Uani 1 1 d .
H40 H -0.0071 0.2820 0.5949 0.030 Uiso 1 1 calc R
C41 C 0.1228(3) 0.2616(2) 0.5116(2) 0.0202(5) Uani 1 1 d .
H41 H 0.1314 0.3245 0.4741 0.024 Uiso 1 1 calc R

loop_
_atom_site_aniso_label
_atom_site_aniso_U_11
_atom_site_aniso_U_22
_atom_site_aniso_U_33
_atom_site_aniso_U_23
_atom_site_aniso_U_13
_atom_site_aniso_U_12
Ir1 0.00896(5) 0.01291(5) 0.01020(5) -0.00098(3) 0.00128(3) 0.00291(3)
P1 0.0095(3) 0.0168(3) 0.0119(3) 0.0000(2) 0.0004(2) 0.0023(2)
P2 0.0111(3) 0.0152(3) 0.0113(3) -0.0021(2) 0.0004(2) 0.0048(2)
C1 0.0099(10) 0.0154(10) 0.0135(10) 0.0004(8) 0.0020(8) 0.0034(8)
C2 0.0111(10) 0.0162(10) 0.0120(10) 0.0018(8) 0.0027(8) 0.0037(8)
C3 0.0163(11) 0.0179(11) 0.0162(11) 0.0046(9) 0.0028(9) 0.0059(9)
C4 0.0200(12) 0.0152(11) 0.0186(11) 0.0012(9) 0.0049(9) 0.0056(9)
C5 0.0176(11) 0.0156(11) 0.0159(11) -0.0022(8) 0.0020(9) 0.0049(9)
C6 0.0133(10) 0.0156(10) 0.0126(10) -0.0007(8) 0.0019(8) 0.0049(8)
C7 0.0138(11) 0.0177(11) 0.0122(10) 0.0031(8) 0.0016(8) 0.0039(9)
C8 0.0151(11) 0.0165(10) 0.0119(10) -0.0014(8) 0.0015(8) 0.0058(9)
C9 0.0159(11) 0.0230(12) 0.0146(11) -0.0043(9) -0.0009(9) 0.0027(9)
C10 0.0222(13) 0.0350(15) 0.0142(11) -0.0038(11) -0.0027(10) 0.0058(12)
C11 0.0164(12) 0.0298(14) 0.0211(12) -0.0106(11) -0.0005(9) 0.0044(10)
C12 0.0162(12) 0.0212(12) 0.0294(14) -0.0053(11) 0.0015(10) -0.0015(10)
C13 0.0107(10) 0.0222(12) 0.0168(11) 0.0029(9) 0.0021(8) 0.0054(9)
C14 0.0128(11) 0.0287(14) 0.0227(13) 0.0027(10) -0.0010(9) 0.0065(10)
C15 0.0146(11) 0.0233(12) 0.0181(11) 0.0030(9) 0.0048(9) 0.0080(9)
C16 0.0140(11) 0.0237(13) 0.0215(12) 0.0048(10) 0.0034(9) 0.0021(10)
C17 0.0181(12) 0.0204(11) 0.0146(11) -0.0001(9) -0.0010(9) 0.0086(9)
C18 0.0221(13) 0.0226(12) 0.0162(11) 0.0041(9) 0.0018(9) 0.0088(10)
C19 0.0217(13) 0.0251(13) 0.0148(11) -0.0004(9) -0.0031(9) 0.0085(10)
C20 0.0271(14) 0.0239(13) 0.0235(13) -0.0004(10) -0.0009(10) 0.0157(11)
C21 0.0104(10) 0.0229(12) 0.0162(11) -0.0033(9) -0.0004(8) 0.0049(9)
C22 0.0144(11) 0.0201(11) 0.0169(11) -0.0030(9) 0.0018(9) 0.0007(9)
C23 0.0141(12) 0.0297(14) 0.0208(12) -0.0040(10) -0.0041(9) 0.0038(10)
C24 0.0179(12) 0.0302(14) 0.0178(12) -0.0053(10) 0.0021(9) 0.0126(11)
C25 0.0165(11) 0.0205(12) 0.0153(11) 0.0001(9) -0.0019(9) 0.0047(9)
O1 0.0449(14) 0.0164(9) 0.0306(11) -0.0039(8) -0.0057(10) 0.0099(9)
C26 0.0119(10) 0.0166(10) 0.0135(10) -0.0017(8) -0.0003(8) 0.0036(8)
C27 0.0150(11) 0.0173(11) 0.0140(10) -0.0017(8) -0.0004(8) 0.0038(9)
C28 0.0123(10) 0.0189(11) 0.0123(10) 0.0008(8) 0.0016(8) 0.0060(9)
C29 0.0202(12) 0.0192(12) 0.0188(12) -0.0038(9) 0.0057(9) 0.0040(10)
C30 0.0256(14) 0.0243(13) 0.0189(12) -0.0060(10) 0.0100(10) 0.0045(11)
C31 0.0188(12) 0.0295(14) 0.0147(11) 0.0021(10) 0.0077(9) 0.0075(10)
C32 0.0160(12) 0.0218(12) 0.0192(12) 0.0032(9) 0.0028(9) 0.0036(10)
C33 0.0157(11) 0.0175(11) 0.0193(11) -0.0013(9) 0.0021(9) 0.0045(9)
C34 0.0145(11) 0.0159(10) 0.0134(10) -0.0003(8) 0.0004(8) 0.0053(9)
C35 0.0157(11) 0.0189(11) 0.0149(11) 0.0010(9) 0.0012(9) 0.0058(9)
C36 0.0134(11) 0.0166(11) 0.0135(10) -0.0013(8) 0.0023(8) 0.0027(9)
C37 0.0357(17) 0.0247(14) 0.0280(15) 0.0092(11) 0.0165(13) 0.0147(12)
C38 0.045(2) 0.0321(16) 0.0354(18) 0.0150(14) 0.0234(16) 0.0134(15)
C39 0.0261(15) 0.0401(17) 0.0233(14) 0.0013(12) 0.0159(12) 0.0049(13)
C40 0.0192(13) 0.0417(17) 0.0189(12) -0.0024(11) 0.0046(10) 0.0152(12)
C41 0.0203(12) 0.0258(13) 0.0178(12) 0.0015(10) 0.0050(9) 0.0113(10)

loop_
_atom_type_symbol
_atom_type_description
_atom_type_scat_dispersion_real
_atom_type_scat_dispersion_imag
_atom_type_scat_source
C C 0.0033 0.0016 'International Tables Vol C Tables 4.2.6.8 and 6.1.1.4'
H H 0.0000 0.0000 'International Tables Vol C Tables 4.2.6.8 and 6.1.1.4'
O O 0.0106 0.0060 'International Tables Vol C Tables 4.2.6.8 and 6.1.1.4'
P P 0.1023 0.0942 'International Tables Vol C Tables 4.2.6.8 and 6.1.1.4'
Ir Ir -1.4442 7.9887 'International Tables Vol C Tables 4.2.6.8 and 6.1.1.4'

loop_
_geom_angle_atom_site_label_1
_geom_angle_atom_site_label_2
_geom_angle_atom_site_label_3
_geom_angle
C25 Ir1 C26 92.06(11)
C25 Ir1 C34 91.47(11)
C26 Ir1 C34 176.44(9)
C25 Ir1 C1 178.40(10)
C26 Ir1 C1 88.11(10)
C34 Ir1 C1 88.38(9)
C25 Ir1 P2 98.51(8)
C26 Ir1 P2 92.10(7)
C34 Ir1 P2 87.85(7)
C1 Ir1 P2 79.89(7)
C25 Ir1 P1 101.61(8)
C26 Ir1 P1 86.59(7)
C34 Ir1 P1 92.23(7)
C1 Ir1 P1 79.99(7)
P2 Ir1 P1 159.87(2)
C7 P1 C9 106.39(12)
C7 P1 C13 103.87(12)
C9 P1 C13 108.03(12)
C7 P1 Ir1 98.00(8)
C9 P1 Ir1 120.31(9)
C13 P1 Ir1 117.68(8)
C8 P2 C17 106.04(11)
C8 P2 C21 104.70(12)
C17 P2 C21 108.01(12)
C8 P2 Ir1 98.63(8)
C17 P2 Ir1 120.80(9)
C21 P2 Ir1 116.37(8)
C2 C1 C6 118.4(2)
C2 C1 Ir1 121.01(18)
C6 C1 Ir1 120.64(18)
C3 C2 C1 120.9(2)
C3 C2 C7 120.8(2)
C1 C2 C7 118.2(2)
C4 C3 C2 120.1(2)
C5 C4 C3 120.1(2)
C4 C5 C6 120.0(2)
C5 C6 C1 120.6(2)
C5 C6 C8 120.6(2)
C1 C6 C8 118.7(2)
C2 C7 P1 108.43(16)
C6 C8 P2 107.88(16)
C12 C9 C11 106.7(2)
C12 C9 C10 110.0(2)
C11 C9 C10 106.7(2)
C12 C9 P1 109.97(18)
C11 C9 P1 111.54(18)
C10 C9 P1 111.8(2)
C16 C13 C15 109.8(2)
C16 C13 C14 108.0(2)
C15 C13 C14 105.8(2)
C16 C13 P1 111.93(18)
C15 C13 P1 108.25(17)
C14 C13 P1 112.84(17)
C20 C17 C19 110.3(2)
C20 C17 C18 106.7(2)
C19 C17 C18 105.8(2)
C20 C17 P2 111.09(18)
C19 C17 P2 112.07(19)
C18 C17 P2 110.55(17)
C23 C21 C22 105.5(2)
C23 C21 C24 107.8(2)
C22 C21 C24 110.9(2)
C23 C21 P2 113.47(18)
C22 C21 P2 108.29(17)
C24 C21 P2 110.77(19)
O1 C25 Ir1 178.0(2)
C27 C26 Ir1 178.2(2)
C26 C27 C28 176.4(3)
C33 C28 C29 118.3(2)
C33 C28 C27 121.5(2)
C29 C28 C27 120.2(2)
C30 C29 C28 120.5(3)
C31 C30 C29 120.8(3)
C30 C31 C32 119.3(2)
C33 C32 C31 120.3(3)
C32 C33 C28 120.8(2)
C35 C34 Ir1 177.1(2)
C34 C35 C36 175.5(3)
C37 C36 C41 118.0(2)
C37 C36 C35 120.2(2)
C41 C36 C35 121.8(2)
C38 C37 C36 121.2(3)
C37 C38 C39 120.1(3)
C40 C39 C38 119.4(3)
C39 C40 C41 120.7(3)
C40 C41 C36 120.6(3)

loop_
_geom_bond_atom_site_label_1
_geom_bond_atom_site_label_2
_geom_bond_distance
Ir1 C25 1.924(3)
Ir1 C26 2.049(2)
Ir1 C34 2.050(3)
Ir1 C1 2.085(2)
Ir1 P2 2.3961(6)
Ir1 P1 2.4073(6)
P1 C7 1.839(3)
P1 C9 1.901(3)
P1 C13 1.901(3)
P2 C8 1.834(2)
P2 C17 1.893(3)
P2 C21 1.900(3)
C1 C2 1.403(3)
C1 C6 1.405(3)
C2 C3 1.395(3)
C2 C7 1.516(3)
C3 C4 1.391(4)
C4 C5 1.390(4)
C5 C6 1.402(3)
C6 C8 1.513(3)
C9 C12 1.536(4)
C9 C11 1.536(4)
C9 C10 1.543(4)
C13 C16 1.542(4)
C13 C15 1.543(4)
C13 C14 1.545(4)
C17 C20 1.537(4)
C17 C19 1.542(4)
C17 C18 1.548(4)
C21 C23 1.543(4)
C21 C22 1.546(4)
C21 C24 1.548(4)
C25 O1 1.140(3)
C26 C27 1.211(4)
C27 C28 1.437(3)
C28 C33 1.401(4)
C28 C29 1.406(4)
C29 C30 1.390(4)
C30 C31 1.389(4)
C31 C32 1.394(4)
C32 C33 1.393(4)
C34 C35 1.212(4)
C35 C36 1.437(3)
C36 C37 1.400(4)
C36 C41 1.403(4)
C37 C38 1.384(4)
C38 C39 1.393(5)
C39 C40 1.382(5)
C40 C41 1.387(4)

loop_
_geom_torsion_atom_site_label_1
_geom_torsion_atom_site_label_2
_geom_torsion_atom_site_label_3
_geom_torsion_atom_site_label_4
_geom_torsion
C25 Ir1 P1 C7 -151.13(12)
C26 Ir1 P1 C7 -59.72(11)
C34 Ir1 P1 C7 116.92(11)
C1 Ir1 P1 C7 28.96(10)
P2 Ir1 P1 C7 27.09(11)
C25 Ir1 P1 C9 -36.79(13)
C26 Ir1 P1 C9 54.62(12)
C34 Ir1 P1 C9 -128.74(12)
C1 Ir1 P1 C9 143.30(12)
P2 Ir1 P1 C9 141.43(11)
C25 Ir1 P1 C13 98.57(13)
C26 Ir1 P1 C13 -170.03(12)
C34 Ir1 P1 C13 6.61(12)
C1 Ir1 P1 C13 -81.35(12)
P2 Ir1 P1 C13 -83.22(11)
C25 Ir1 P2 C8 -150.82(11)
C26 Ir1 P2 C8 116.78(11)
C34 Ir1 P2 C8 -59.66(11)
C1 Ir1 P2 C8 29.08(10)
P1 Ir1 P2 C8 30.95(11)
C25 Ir1 P2 C17 -36.25(13)
C26 Ir1 P2 C17 -128.65(12)
C34 Ir1 P2 C17 54.91(12)
C1 Ir1 P2 C17 143.65(12)
P1 Ir1 P2 C17 145.52(10)
C25 Ir1 P2 C21 97.97(12)
C26 Ir1 P2 C21 5.57(12)
C34 Ir1 P2 C21 -170.87(12)
C1 Ir1 P2 C21 -82.13(12)
P1 Ir1 P2 C21 -80.26(11)
C25 Ir1 C1 C2 162(3)
C26 Ir1 C1 C2 66.0(2)
C34 Ir1 C1 C2 -113.4(2)
P2 Ir1 C1 C2 158.5(2)
P1 Ir1 C1 C2 -20.85(18)
C25 Ir1 C1 C6 -17(4)
C26 Ir1 C1 C6 -113.3(2)
C34 Ir1 C1 C6 67.3(2)
P2 Ir1 C1 C6 -20.83(18)
P1 Ir1 C1 C6 159.8(2)
C6 C1 C2 C3 -0.7(4)
Ir1 C1 C2 C3 179.91(18)
C6 C1 C2 C7 179.8(2)
Ir1 C1 C2 C7 0.5(3)
C1 C2 C3 C4 0.8(4)
C7 C2 C3 C4 -179.7(2)
C2 C3 C4 C5 0.0(4)
C3 C4 C5 C6 -0.8(4)
C4 C5 C6 C1 0.9(4)
C4 C5 C6 C8 179.6(2)
C2 C1 C6 C5 -0.1(4)
Ir1 C1 C6 C5 179.23(18)
C2 C1 C6 C8 -178.8(2)
Ir1 C1 C6 C8 0.5(3)
C3 C2 C7 P1 -151.3(2)
C1 C2 C7 P1 28.1(3)
C9 P1 C7 C2 -162.11(17)
C13 P1 C7 C2 84.00(18)
Ir1 P1 C7 C2 -37.19(17)
C5 C6 C8 P2 -150.9(2)
C1 C6 C8 P2 27.8(3)
C17 P2 C8 C6 -162.68(17)
C21 P2 C8 C6 83.24(18)
Ir1 P2 C8 C6 -37.05(17)
C7 P1 C9 C12 -159.62(19)
C13 P1 C9 C12 -48.6(2)
Ir1 P1 C9 C12 90.52(19)
C7 P1 C9 C11 82.2(2)
C13 P1 C9 C11 -166.8(2)
Ir1 P1 C9 C11 -27.7(2)
C7 P1 C9 C10 -37.1(2)
C13 P1 C9 C10 73.9(2)
Ir1 P1 C9 C10 -147.00(16)
C7 P1 C13 C16 -170.41(18)
C9 P1 C13 C16 76.9(2)
Ir1 P1 C13 C16 -63.5(2)
C7 P1 C13 C15 -49.27(19)
C9 P1 C13 C15 -161.98(17)
Ir1 P1 C13 C15 57.66(19)
C7 P1 C13 C14 67.5(2)
C9 P1 C13 C14 -45.2(2)
Ir1 P1 C13 C14 174.44(16)
C8 P2 C17 C20 -161.79(19)
C21 P2 C17 C20 -50.0(2)
Ir1 P2 C17 C20 87.5(2)
C8 P2 C17 C19 -37.8(2)
C21 P2 C17 C19 74.0(2)
Ir1 P2 C17 C19 -148.51(16)
C8 P2 C17 C18 80.0(2)
C21 P2 C17 C18 -168.23(17)
Ir1 P2 C17 C18 -30.7(2)
C8 P2 C21 C23 68.1(2)
C17 P2 C21 C23 -44.6(2)
Ir1 P2 C21 C23 175.77(16)
C8 P2 C21 C22 -48.64(19)
C17 P2 C21 C22 -161.33(17)
Ir1 P2 C21 C22 59.01(18)
C8 P2 C21 C24 -170.51(18)
C17 P2 C21 C24 76.8(2)
Ir1 P2 C21 C24 -62.9(2)
C26 Ir1 C25 O1 107(8)
C34 Ir1 C25 O1 -74(8)
C1 Ir1 C25 O1 11(10)
P2 Ir1 C25 O1 14(8)
P1 Ir1 C25 O1 -166(8)
C25 Ir1 C26 C27 -58(7)
C34 Ir1 C26 C27 130(7)
C1 Ir1 C26 C27 121(7)
P2 Ir1 C26 C27 41(7)
P1 Ir1 C26 C27 -159(7)
Ir1 C26 C27 C28 30(11)
C26 C27 C28 C33 -127(4)
C26 C27 C28 C29 54(5)
C33 C28 C29 C30 0.2(4)
C27 C28 C29 C30 179.7(3)
C28 C29 C30 C31 0.3(5)
C29 C30 C31 C32 -0.8(5)
C30 C31 C32 C33 0.9(4)
C31 C32 C33 C28 -0.5(4)
C29 C28 C33 C32 -0.1(4)
C27 C28 C33 C32 -179.6(2)
C25 Ir1 C34 C35 -53(5)
C26 Ir1 C34 C35 119(4)
C1 Ir1 C34 C35 129(5)
P2 Ir1 C34 C35 -151(5)
P1 Ir1 C34 C35 49(5)
Ir1 C34 C35 C36 30(8)
C34 C35 C36 C37 45(4)
C34 C35 C36 C41 -134(3)
C41 C36 C37 C38 -0.3(5)
C35 C36 C37 C38 -179.6(3)
C36 C37 C38 C39 0.1(6)
C37 C38 C39 C40 -0.3(6)
C38 C39 C40 C41 0.7(5)
C39 C40 C41 C36 -0.9(5)
C37 C36 C41 C40 0.7(4)
C35 C36 C41 C40 -180.0(3)
